data_7038121
loop_
_publ_author_name
'Batke, S.'
'Kothe, T.'
'Haas, M.'
'Wadepohl, H.'
'Ballmann, J.'

_publ_section_title
;
 Diamidophosphines with six-membered chelates and their coordination
 chemistry with group 4 metals: development of a
 trimethylene-methane-tethered [PN2]-type &quot;molecular claw&quot;.
;
_journal_issue 8
_journal_name_full 'Dalton transactions (Cambridge, England : 2003)'
_journal_page_first 3528
_journal_page_last 3540
_journal_paper_doi 10.1039/c5dt04911c
_journal_volume 45
_journal_year 2016
_chemical_formula_moiety 'C24 H27 Cl2 N2 P Ti'
_chemical_formula_sum 'C24 H27 Cl2 N2 P Ti'
_chemical_formula_weight 493.24
_chemical_properties_physical moisture-sensitive
_space_group_crystal_system monoclinic
_space_group_IT_number 14
_space_group_name_Hall '-P 2ybc'
_space_group_name_H-M_alt 'P 1 21/c 1'
_symmetry_cell_setting monoclinic
_symmetry_Int_Tables_number 14
_symmetry_space_group_name_Hall '-P 2ybc'
_symmetry_space_group_name_H-M 'P 1 21/c 1'
_atom_sites_solution_hydrogens difmap
_atom_sites_solution_primary iterative
_atom_sites_solution_secondary difmap
_audit_block_code ba_jb15
_audit_creation_date 2015-12-03
_audit_creation_method
;
Olex2 1.2
(compiled 2015.09.30 svn.r3233 for OlexSys, GUI svn.r5103)
;
_audit_update_record
;
2015-12-07 deposited with the CCDC.
2016-01-14 downloaded from the CCDC.
;
_cell_angle_alpha 90
_cell_angle_beta 104.617(8)
_cell_angle_gamma 90
_cell_formula_units_Z 4
_cell_length_a 8.314(3)
_cell_length_b 19.255(8)
_cell_length_c 15.270(7)
_cell_measurement_reflns_used 8162
_cell_measurement_temperature 100(2)
_cell_measurement_theta_max 32.32
_cell_measurement_theta_min 2.53
_cell_volume 2365.4(17)
_computing_cell_refinement
;
SAINT (see _computing_data_reduction). Includes estimated systematic errors
 of the unit cell constants from Monte Carlo simulations.
;
_computing_data_collection 'SMART-5.631 (Bruker AXS, 2003)'
_computing_data_reduction 'SAINT V8.34A (Bruker AXS, 1997-2013),SADABS-2014_4 (Sheldrick and Bruker AXS, 1997-2014)'
_computing_molecular_graphics 'Olex2 (Dolomanov et al., 2009)'
_computing_publication_material 'encif (Wadepohl, 2009-15); encifer 1.5 (CCDC, 2014)'
_computing_structure_refinement 'ShelXL (Sheldrick, 2015)'
_computing_structure_solution 'SUPERFLIP (Palatinus, 2007-2009)'
_diffrn_ambient_environment 'perfluoro polyether oil / N~2~'
_diffrn_ambient_temperature 100(1)
_diffrn_detector 'CCD plate'
_diffrn_detector_area_resol_mean 8.19
_diffrn_detector_type CCD-PXL-KAF2
_diffrn_measured_fraction_theta_full 1.000
_diffrn_measured_fraction_theta_max 0.956
_diffrn_measurement_device 'three-circle diffractometer'
_diffrn_measurement_device_type 'Bruker AXS Smart 1000'
_diffrn_measurement_method '\f- and \w-scans'
_diffrn_measurement_specimen_support 'polyimid foil'
_diffrn_radiation_monochromator graphite
_diffrn_radiation_probe x-ray
_diffrn_radiation_type MoK\a
_diffrn_radiation_wavelength 0.71073
_diffrn_reflns_av_R_equivalents 0.0348
_diffrn_reflns_av_unetI/netI 0.0217
_diffrn_reflns_laue_measured_fraction_full 1.000
_diffrn_reflns_laue_measured_fraction_max 0.956
_diffrn_reflns_limit_h_max 12
_diffrn_reflns_limit_h_min -12
_diffrn_reflns_limit_k_max 28
_diffrn_reflns_limit_k_min -28
_diffrn_reflns_limit_l_max 22
_diffrn_reflns_limit_l_min -23
_diffrn_reflns_number 60410
_diffrn_reflns_point_group_measured_fraction_full 1.000
_diffrn_reflns_point_group_measured_fraction_max 0.956
_diffrn_reflns_theta_full 25.242
_diffrn_reflns_theta_max 32.451
_diffrn_reflns_theta_min 2.115
_diffrn_source 'sealed X-Ray tube (Mo)'
_diffrn_source_type 'fine focus tube'
_diffrn_standards_number 0
_exptl_absorpt_coefficient_mu 0.669
_exptl_absorpt_correction_T_max 0.7464
_exptl_absorpt_correction_T_min 0.6929
_exptl_absorpt_correction_type multi-scan
_exptl_absorpt_process_details
;
multi-scan from symmetry-related measurements (Blessing 1995)
SADABS (see _computing_data_reduction)
;
_exptl_crystal_colour black
_exptl_crystal_density_diffrn 1.385
_exptl_crystal_description block
_exptl_crystal_F_000 1024
_exptl_crystal_size_max 0.430
_exptl_crystal_size_mid 0.190
_exptl_crystal_size_min 0.150
_refine_diff_density_max 0.572
_refine_diff_density_min -0.236
_refine_diff_density_rms 0.071
_refine_ls_extinction_method none
_refine_ls_goodness_of_fit_ref 1.059
_refine_ls_hydrogen_treatment refxyz
_refine_ls_matrix_type full
_refine_ls_number_parameters 352
_refine_ls_number_reflns 8160
_refine_ls_number_restraints 0
_refine_ls_restrained_S_all 1.059
_refine_ls_R_factor_all 0.0375
_refine_ls_R_factor_gt 0.0289
_refine_ls_shift/su_max 0.002
_refine_ls_shift/su_mean 0.000
_refine_ls_structure_factor_coef Fsqd
_refine_ls_weighting_details 'w=1/[\s^2^(Fo^2^)+(0.0344P)^2^+1.2840P] where P=(Fo^2^+2Fc^2^)/3'
_refine_ls_weighting_scheme calc
_refine_ls_wR_factor_gt 0.0708
_refine_ls_wR_factor_ref 0.0761
_reflns_Friedel_coverage 0.000
_reflns_number_gt 7047
_reflns_number_total 8160
_reflns_threshold_expression 'I > 2\s(I)'
_cod_data_source_file c5dt04911c2.cif
_cod_data_source_block ba_jb15
_cod_depositor_comments 'Adding full bibliography for 7038121--7038129.cif.'
_cod_original_cell_volume 2365.3(17)
_cod_original_sg_symbol_H-M 'P 21/c'
_cod_database_code 7038121
_audit_block_refno 2376
_audit_block_usercomment jb228
_shelx_space_group_comment
;
The symmetry employed for this shelxl refinement is uniquely defined
by the following loop, which should always be used as a source of
symmetry information in preference to the above space-group names.
They are only intended as comments.
;
_shelx_estimated_absorpt_t_max 0.906
_shelx_estimated_absorpt_t_min 0.762
_shelxl_version_number 2014/7
_olex2_refinement_description
;
1. Fixed Uiso
 At 1.2 times of:
  All C(H) groups, All C(H,H) groups
;
_olex2_submission_special_instructions 'No special instructions were received'

loop_
_symmetry_equiv_pos_as_xyz
'x, y, z'
'-x, y+1/2, -z+1/2'
'-x, -y, -z'
'x, -y-1/2, z-1/2'

loop_
_atom_site_label
_atom_site_type_symbol
_atom_site_fract_x
_atom_site_fract_y
_atom_site_fract_z
_atom_site_U_iso_or_equiv
_atom_site_adp_type
_atom_site_occupancy
_atom_site_site_symmetry_order
_atom_site_calc_flag
_atom_site_refinement_flags_posn
Ti Ti 0.80195(2) 0.64206(2) 0.36735(2) 0.00850(4) Uani 1 1 d .
Cl1 Cl 0.53373(3) 0.59604(2) 0.33660(2) 0.01634(6) Uani 1 1 d .
Cl2 Cl 0.80468(4) 0.64996(2) 0.52113(2) 0.01611(6) Uani 1 1 d .
P P 1.10423(3) 0.67846(2) 0.42532(2) 0.01044(6) Uani 1 1 d .
N1 N 0.89692(11) 0.56710(5) 0.31513(6) 0.01075(16) Uani 1 1 d .
N2 N 0.77700(11) 0.72412(5) 0.29395(6) 0.01047(16) Uani 1 1 d .
C1 C 1.23616(14) 0.60386(6) 0.46915(8) 0.0148(2) Uani 1 1 d .
H1A H 1.348(2) 0.6168(9) 0.4743(11) 0.018 Uiso 1 1 d R
H1B H 1.2210(19) 0.5956(8) 0.5290(11) 0.018 Uiso 1 1 d R
C2 C 1.18525(14) 0.53902(6) 0.41016(8) 0.0146(2) Uani 1 1 d .
H2A H 1.220(2) 0.5433(8) 0.3542(11) 0.018 Uiso 1 1 d R
H2B H 1.246(2) 0.4992(9) 0.4417(11) 0.018 Uiso 1 1 d R
C3 C 0.99809(13) 0.52400(6) 0.38824(7) 0.01282(19) Uani 1 1 d .
H3A H 0.9718(19) 0.4764(8) 0.3736(11) 0.015 Uiso 1 1 d R
H3B H 0.9580(19) 0.5335(8) 0.4422(11) 0.015 Uiso 1 1 d R
C4 C 0.86635(13) 0.54154(5) 0.22643(7) 0.01098(18) Uani 1 1 d .
C5 C 0.96413(15) 0.48961(6) 0.20105(8) 0.0160(2) Uani 1 1 d .
H5 H 1.055(2) 0.4702(9) 0.2463(11) 0.019 Uiso 1 1 d R
C6 C 0.92763(17) 0.46596(6) 0.11226(9) 0.0204(2) Uani 1 1 d .
H6 H 0.999(2) 0.4298(9) 0.0989(12) 0.025 Uiso 1 1 d R
C7 C 0.79442(17) 0.49307(7) 0.04716(8) 0.0208(2) Uani 1 1 d .
H7 H 0.770(2) 0.4759(9) -0.0128(12) 0.025 Uiso 1 1 d R
C8 C 0.69667(15) 0.54434(6) 0.07175(8) 0.0174(2) Uani 1 1 d .
H8 H 0.609(2) 0.5631(9) 0.0283(11) 0.021 Uiso 1 1 d R
C9 C 0.73126(14) 0.56817(6) 0.16024(7) 0.01316(19) Uani 1 1 d .
H9 H 0.6665(19) 0.6009(8) 0.1766(11) 0.016 Uiso 1 1 d R
C10 C 1.17353(13) 0.70884(6) 0.32716(8) 0.01390(19) Uani 1 1 d .
H10A H 1.282(2) 0.7286(8) 0.3497(11) 0.017 Uiso 1 1 d R
H10B H 1.185(2) 0.6686(9) 0.2941(11) 0.017 Uiso 1 1 d R
C11 C 1.05212(14) 0.75903(6) 0.26637(8) 0.01355(19) Uani 1 1 d .
H11A H 1.0973(19) 0.7726(8) 0.2162(11) 0.016 Uiso 1 1 d R
H11B H 1.040(2) 0.8014(8) 0.2994(11) 0.016 Uiso 1 1 d R
C12 C 0.88128(13) 0.72577(6) 0.22816(7) 0.01156(18) Uani 1 1 d .
H12A H 0.8209(19) 0.7491(8) 0.1743(10) 0.014 Uiso 1 1 d R
H12B H 0.8961(19) 0.6778(8) 0.2097(10) 0.014 Uiso 1 1 d R
C13 C 0.68841(13) 0.78547(5) 0.30201(7) 0.01158(18) Uani 1 1 d .
C14 C 0.59208(14) 0.78724(6) 0.36551(8) 0.0150(2) Uani 1 1 d .
H14 H 0.590(2) 0.7485(9) 0.4029(11) 0.018 Uiso 1 1 d R
C15 C 0.49606(15) 0.84488(7) 0.37267(9) 0.0197(2) Uani 1 1 d .
H15 H 0.434(2) 0.8463(9) 0.4138(12) 0.024 Uiso 1 1 d R
C16 C 0.49321(17) 0.90231(7) 0.31713(10) 0.0246(3) Uani 1 1 d .
H16 H 0.424(2) 0.9414(10) 0.3218(12) 0.030 Uiso 1 1 d R
C17 C 0.58993(17) 0.90159(7) 0.25525(10) 0.0237(3) Uani 1 1 d .
H17 H 0.591(2) 0.9398(10) 0.2153(12) 0.028 Uiso 1 1 d R
C18 C 0.68784(15) 0.84421(6) 0.24746(9) 0.0179(2) Uani 1 1 d .
H18 H 0.749(2) 0.8448(9) 0.2046(12) 0.021 Uiso 1 1 d R
C19 C 1.16399(13) 0.74647(6) 0.50906(7) 0.01261(19) Uani 1 1 d .
C20 C 1.04960(14) 0.79888(6) 0.51278(8) 0.01431(19) Uani 1 1 d .
H20 H 0.938(2) 0.7962(8) 0.4720(11) 0.017 Uiso 1 1 d R
C21 C 1.09435(15) 0.85399(6) 0.57293(8) 0.0154(2) Uani 1 1 d .
H21 H 1.017(2) 0.8874(9) 0.5748(11) 0.018 Uiso 1 1 d R
C22 C 1.25300(16) 0.85674(6) 0.63039(8) 0.0170(2) Uani 1 1 d .
H22 H 1.282(2) 0.8925(9) 0.6707(11) 0.020 Uiso 1 1 d R
C23 C 1.36564(15) 0.80380(7) 0.62910(8) 0.0189(2) Uani 1 1 d .
H23 H 1.472(2) 0.8035(9) 0.6710(11) 0.023 Uiso 1 1 d R
C24 C 1.32238(14) 0.74906(6) 0.56829(8) 0.0170(2) Uani 1 1 d .
H24 H 1.402(2) 0.7140(9) 0.5653(11) 0.020 Uiso 1 1 d R

loop_
_atom_site_aniso_label
_atom_site_aniso_U_11
_atom_site_aniso_U_22
_atom_site_aniso_U_33
_atom_site_aniso_U_23
_atom_site_aniso_U_13
_atom_site_aniso_U_12
Ti 0.00902(8) 0.00857(8) 0.00845(8) 0.00038(6) 0.00317(6) 0.00057(6)
Cl1 0.01115(11) 0.01991(13) 0.01877(13) -0.00028(10) 0.00530(9) -0.00318(9)
Cl2 0.02148(13) 0.01777(12) 0.01074(11) -0.00029(9) 0.00715(9) -0.00078(9)
P 0.00964(11) 0.01130(12) 0.01010(12) -0.00019(9) 0.00197(9) 0.00040(9)
N1 0.0119(4) 0.0103(4) 0.0102(4) -0.0002(3) 0.0030(3) 0.0012(3)
N2 0.0101(4) 0.0102(4) 0.0111(4) 0.0008(3) 0.0024(3) 0.0009(3)
C1 0.0131(5) 0.0157(5) 0.0143(5) 0.0010(4) 0.0008(4) 0.0028(4)
C2 0.0133(5) 0.0124(5) 0.0178(5) 0.0005(4) 0.0031(4) 0.0029(4)
C3 0.0140(4) 0.0120(5) 0.0125(5) 0.0023(4) 0.0034(4) 0.0016(4)
C4 0.0131(4) 0.0091(4) 0.0115(4) -0.0007(3) 0.0043(3) -0.0017(3)
C5 0.0186(5) 0.0133(5) 0.0167(5) -0.0014(4) 0.0056(4) 0.0028(4)
C6 0.0276(6) 0.0158(5) 0.0200(6) -0.0058(4) 0.0096(5) 0.0017(4)
C7 0.0283(6) 0.0198(6) 0.0146(5) -0.0062(4) 0.0062(4) -0.0045(5)
C8 0.0201(5) 0.0171(5) 0.0137(5) -0.0012(4) 0.0017(4) -0.0033(4)
C9 0.0138(4) 0.0119(5) 0.0136(5) -0.0006(4) 0.0030(4) -0.0008(4)
C10 0.0117(4) 0.0169(5) 0.0139(5) 0.0009(4) 0.0047(4) -0.0002(4)
C11 0.0143(5) 0.0123(5) 0.0152(5) 0.0017(4) 0.0057(4) -0.0018(4)
C12 0.0138(4) 0.0111(4) 0.0105(4) 0.0010(3) 0.0045(3) 0.0006(3)
C13 0.0107(4) 0.0102(4) 0.0129(4) -0.0005(3) 0.0011(3) 0.0004(3)
C14 0.0144(5) 0.0143(5) 0.0168(5) -0.0009(4) 0.0048(4) 0.0007(4)
C15 0.0176(5) 0.0182(5) 0.0251(6) -0.0061(4) 0.0086(4) 0.0020(4)
C16 0.0234(6) 0.0150(5) 0.0350(7) -0.0027(5) 0.0066(5) 0.0068(5)
C17 0.0286(6) 0.0124(5) 0.0304(7) 0.0042(5) 0.0080(5) 0.0062(4)
C18 0.0206(5) 0.0127(5) 0.0213(6) 0.0033(4) 0.0070(4) 0.0030(4)
C19 0.0132(4) 0.0127(5) 0.0113(4) 0.0000(4) 0.0021(4) -0.0014(4)
C20 0.0150(5) 0.0143(5) 0.0129(5) 0.0002(4) 0.0021(4) -0.0001(4)
C21 0.0204(5) 0.0129(5) 0.0132(5) -0.0002(4) 0.0047(4) -0.0004(4)
C22 0.0240(6) 0.0140(5) 0.0121(5) -0.0005(4) 0.0027(4) -0.0050(4)
C23 0.0176(5) 0.0193(5) 0.0162(5) -0.0003(4) -0.0025(4) -0.0046(4)
C24 0.0144(5) 0.0165(5) 0.0175(5) -0.0007(4) -0.0008(4) -0.0002(4)

loop_
_atom_type_symbol
_atom_type_description
_atom_type_scat_dispersion_real
_atom_type_scat_dispersion_imag
_atom_type_scat_source
C C 0.0033 0.0016 'International Tables Vol C Tables 4.2.6.8 and 6.1.1.4'
H H 0.0000 0.0000 'International Tables Vol C Tables 4.2.6.8 and 6.1.1.4'
Cl Cl 0.1484 0.1585 'International Tables Vol C Tables 4.2.6.8 and 6.1.1.4'
N N 0.0061 0.0033 'International Tables Vol C Tables 4.2.6.8 and 6.1.1.4'
P P 0.1023 0.0942 'International Tables Vol C Tables 4.2.6.8 and 6.1.1.4'
Ti Ti 0.2776 0.4457 'International Tables Vol C Tables 4.2.6.8 and 6.1.1.4'

loop_
_geom_angle_atom_site_label_1
_geom_angle_atom_site_label_2
_geom_angle_atom_site_label_3
_geom_angle
Cl1 Ti Cl2 89.623(16)
Cl1 Ti P 169.896(14)
Cl2 Ti P 82.803(17)
N1 Ti Cl1 95.95(4)
N1 Ti Cl2 124.40(3)
N1 Ti P 82.96(4)
N1 Ti N2 111.90(5)
N2 Ti Cl1 103.78(3)
N2 Ti Cl2 120.23(3)
N2 Ti P 85.87(3)
C1 P Ti 111.08(5)
C1 P C10 105.48(6)
C10 P Ti 106.88(4)
C19 P Ti 121.08(4)
C19 P C1 106.10(6)
C19 P C10 105.07(6)
C3 N1 Ti 109.02(7)
C4 N1 Ti 132.37(7)
C4 N1 C3 117.64(9)
C12 N2 Ti 114.70(7)
C13 N2 Ti 128.27(8)
C13 N2 C12 116.57(9)
P C1 H1A 108.0(10)
P C1 H1B 105.4(10)
H1A C1 H1B 108.9(13)
C2 C1 P 111.90(8)
C2 C1 H1A 112.5(10)
C2 C1 H1B 109.8(10)
C1 C2 H2A 110.4(10)
C1 C2 H2B 108.5(9)
H2A C2 H2B 105.5(13)
C3 C2 C1 113.30(9)
C3 C2 H2A 109.5(9)
C3 C2 H2B 109.4(10)
N1 C3 C2 114.39(9)
N1 C3 H3A 108.1(9)
N1 C3 H3B 106.4(9)
C2 C3 H3A 113.0(9)
C2 C3 H3B 108.8(9)
H3A C3 H3B 105.5(13)
N1 C4 C5 122.70(10)
N1 C4 C9 118.94(10)
C5 C4 C9 118.36(10)
C4 C5 H5 118.9(10)
C6 C5 C4 120.26(11)
C6 C5 H5 120.8(10)
C5 C6 H6 116.5(10)
C5 C6 C7 120.89(11)
C7 C6 H6 122.6(10)
C6 C7 H7 119.8(11)
C8 C7 C6 119.24(11)
C8 C7 H7 120.9(11)
C7 C8 H8 119.6(10)
C9 C8 C7 120.46(11)
C9 C8 H8 119.9(10)
C4 C9 H9 118.6(10)
C8 C9 C4 120.79(11)
C8 C9 H9 120.6(10)
P C10 H10A 107.1(9)
P C10 H10B 105.7(10)
H10A C10 H10B 107.9(14)
C11 C10 P 113.73(8)
C11 C10 H10A 112.6(10)
C11 C10 H10B 109.4(10)
C10 C11 H11A 108.8(9)
C10 C11 H11B 110.7(9)
C10 C11 C12 111.90(9)
H11A C11 H11B 107.1(13)
C12 C11 H11A 108.6(9)
C12 C11 H11B 109.7(9)
N2 C12 C11 113.26(9)
N2 C12 H12A 108.7(9)
N2 C12 H12B 108.1(9)
C11 C12 H12A 111.4(9)
C11 C12 H12B 109.3(9)
H12A C12 H12B 105.7(13)
C14 C13 N2 118.72(10)
C18 C13 N2 123.04(10)
C18 C13 C14 118.21(10)
C13 C14 H14 119.9(10)
C15 C14 C13 120.88(11)
C15 C14 H14 119.2(10)
C14 C15 H15 121.0(11)
C14 C15 C16 120.65(12)
C16 C15 H15 118.3(11)
C15 C16 H16 119.8(11)
C17 C16 C15 118.96(12)
C17 C16 H16 121.2(11)
C16 C17 H17 121.7(11)
C16 C17 C18 121.15(12)
C18 C17 H17 117.1(11)
C13 C18 H18 120.6(11)
C17 C18 C13 120.13(12)
C17 C18 H18 119.2(11)
C20 C19 P 118.87(8)
C20 C19 C24 119.18(11)
C24 C19 P 121.93(9)
C19 C20 H20 118.8(10)
C21 C20 C19 120.41(11)
C21 C20 H20 120.8(9)
C20 C21 H21 118.9(10)
C22 C21 C20 119.95(11)
C22 C21 H21 121.1(10)
C21 C22 H22 119.9(11)
C23 C22 C21 119.99(11)
C23 C22 H22 120.1(11)
C22 C23 H23 120.6(11)
C22 C23 C24 120.30(11)
C24 C23 H23 119.1(11)
C19 C24 H24 119.7(10)
C23 C24 C19 120.12(11)
C23 C24 H24 120.1(10)

loop_
_geom_bond_atom_site_label_1
_geom_bond_atom_site_label_2
_geom_bond_distance
Ti Cl1 2.3345(9)
Ti Cl2 2.3476(11)
Ti P 2.5431(10)
Ti N1 1.9131(10)
Ti N2 1.9181(11)
P C1 1.8286(12)
P C10 1.8322(13)
P C19 1.8100(12)
N1 C3 1.4727(14)
N1 C4 1.4027(15)
N2 C12 1.4836(14)
N2 C13 1.4137(14)
C1 H1A 0.943(17)
C1 H1B 0.966(16)
C1 C2 1.5352(17)
C2 H2A 0.972(16)
C2 H2B 0.977(16)
C2 C3 1.5342(17)
C3 H3A 0.956(16)
C3 H3B 0.980(16)
C4 C5 1.4035(16)
C4 C9 1.4047(15)
C5 H5 0.963(16)
C5 C6 1.3893(18)
C6 H6 0.966(18)
C6 C7 1.3897(19)
C7 H7 0.946(18)
C7 C8 1.3892(18)
C8 H8 0.928(17)
C8 C9 1.3867(17)
C9 H9 0.905(16)
C10 H10A 0.961(16)
C10 H10B 0.942(17)
C10 C11 1.5302(16)
C11 H11A 0.970(16)
C11 H11B 0.978(16)
C11 C12 1.5328(16)
C12 H12A 0.960(15)
C12 H12B 0.983(16)
C13 C14 1.4052(16)
C13 C18 1.4041(16)
C14 H14 0.941(17)
C14 C15 1.3875(17)
C15 H15 0.907(18)
C15 C16 1.390(2)
C16 H16 0.961(19)
C16 C17 1.387(2)
C17 H17 0.956(18)
C17 C18 1.3951(17)
C18 H18 0.926(18)
C19 C20 1.3977(16)
C19 C24 1.3976(16)
C20 H20 0.982(16)
C20 C21 1.3912(16)
C21 H21 0.915(17)
C21 C22 1.3886(17)
C22 H22 0.914(17)
C22 C23 1.3876(19)
C23 H23 0.949(17)
C23 C24 1.3907(17)
C24 H24 0.954(17)

loop_
_geom_torsion_atom_site_label_1
_geom_torsion_atom_site_label_2
_geom_torsion_atom_site_label_3
_geom_torsion_atom_site_label_4
_geom_torsion
Ti P C1 C2 39.87(9)
Ti P C10 C11 47.08(9)
Ti P C19 C20 -28.54(11)
Ti P C19 C24 153.23(8)
Ti N1 C3 C2 -99.01(9)
Ti N1 C4 C5 173.10(8)
Ti N1 C4 C9 -7.72(15)
Ti N2 C12 C11 -90.25(10)
Ti N2 C13 C14 -6.27(14)
Ti N2 C13 C18 175.79(9)
P C1 C2 C3 -48.83(12)
P C10 C11 C12 -60.00(11)
P C19 C20 C21 -176.48(9)
P C19 C24 C23 177.29(9)
N1 C4 C5 C6 179.67(11)
N1 C4 C9 C8 179.99(10)
N2 C13 C14 C15 -176.60(10)
N2 C13 C18 C17 176.21(11)
C1 P C10 C11 165.37(8)
C1 P C19 C20 -156.21(9)
C1 P C19 C24 25.56(11)
C1 C2 C3 N1 79.21(12)
C3 N1 C4 C5 -19.55(15)
C3 N1 C4 C9 159.63(10)
C4 N1 C3 C2 90.85(12)
C4 C5 C6 C7 0.00(19)
C5 C4 C9 C8 -0.80(16)
C5 C6 C7 C8 -0.19(19)
C6 C7 C8 C9 -0.12(19)
C7 C8 C9 C4 0.62(18)
C9 C4 C5 C6 0.48(17)
C10 P C1 C2 -75.57(10)
C10 P C19 C20 92.36(10)
C10 P C19 C24 -85.87(11)
C10 C11 C12 N2 78.98(12)
C12 N2 C13 C14 -177.99(9)
C12 N2 C13 C18 4.07(15)
C13 N2 C12 C11 82.60(11)
C13 C14 C15 C16 -0.08(19)
C14 C13 C18 C17 -1.74(18)
C14 C15 C16 C17 -1.0(2)
C15 C16 C17 C18 0.7(2)
C16 C17 C18 C13 0.7(2)
C18 C13 C14 C15 1.44(17)
C19 P C1 C2 173.28(8)
C19 P C10 C11 -82.75(9)
C19 C20 C21 C22 -0.69(17)
C20 C19 C24 C23 -0.93(18)
C20 C21 C22 C23 -1.32(18)
C21 C22 C23 C24 2.19(19)
C22 C23 C24 C19 -1.06(19)
C24 C19 C20 C21 1.80(17)
